data_7036696
loop_
_publ_author_name
'Minier, Mikael A.'
'Lippard, Stephen J.'

_publ_section_title
;
 (19)F NMR study of ligand dynamics in carboxylate-bridged diiron(ii)
 complexes supported by a macrocyclic ligand.
;
_journal_issue 41
_journal_name_full 'Dalton transactions (Cambridge, England : 2003)'
_journal_page_first 18111
_journal_page_last 18121
_journal_paper_doi 10.1039/c5dt02138c
_journal_volume 44
_journal_year 2015
_chemical_formula_sum 'C42.08 H29 Cl3.19 F2 N2 O5 S'
_chemical_formula_weight 825.64
_chemical_name_systematic H2F2PIM
_space_group_crystal_system monoclinic
_space_group_IT_number 14
_space_group_name_Hall '-P 2ybc'
_space_group_name_H-M_alt 'P 1 21/c 1'
_symmetry_space_group_name_Hall '-P 2ybc'
_symmetry_space_group_name_H-M 'P 1 21/c 1'
_atom_sites_solution_hydrogens mixed
_atom_sites_solution_primary direct
_atom_sites_solution_secondary difmap
_audit_creation_method SHELXL-2014/7
_audit_update_record
;
2015-08-03 deposited with the CCDC.
2015-09-01 downloaded from the CCDC.
;
_cell_angle_alpha 90
_cell_angle_beta 90.0110(10)
_cell_angle_gamma 90
_cell_formula_units_Z 8
_cell_length_a 12.5668(11)
_cell_length_b 34.957(3)
_cell_length_c 18.1763(16)
_cell_measurement_reflns_used 9016
_cell_measurement_temperature 100(2)
_cell_measurement_theta_max 28.58
_cell_measurement_theta_min 2.24
_cell_volume 7984.8(12)
_computing_cell_refinement 'Bruker SMART'
_computing_data_collection 'Bruker SMART'
_computing_data_reduction 'Bruker SAINT'
_computing_molecular_graphics 'Bruker SHELXTL'
_computing_publication_material 'Bruker SHELXTL'
_computing_structure_refinement 'SHELXL-2014/7 (Sheldrick, 2014)'
_computing_structure_solution 'SHELXS-97 (Sheldrick, 2008)'
_diffrn_ambient_temperature 100(2)
_diffrn_measured_fraction_theta_full 1.000
_diffrn_measured_fraction_theta_max 0.999
_diffrn_measurement_device_type 'CCD area detector'
_diffrn_measurement_method 'phi and omega scans'
_diffrn_radiation_type MoK\a
_diffrn_radiation_wavelength 0.71073
_diffrn_reflns_av_R_equivalents 0.0664
_diffrn_reflns_av_unetI/netI 0.0488
_diffrn_reflns_laue_measured_fraction_full 1.000
_diffrn_reflns_laue_measured_fraction_max 0.999
_diffrn_reflns_limit_h_max 17
_diffrn_reflns_limit_h_min -17
_diffrn_reflns_limit_k_max 48
_diffrn_reflns_limit_k_min -48
_diffrn_reflns_limit_l_max 25
_diffrn_reflns_limit_l_min -25
_diffrn_reflns_number 172747
_diffrn_reflns_point_group_measured_fraction_full 1.000
_diffrn_reflns_point_group_measured_fraction_max 0.999
_diffrn_reflns_theta_full 25.242
_diffrn_reflns_theta_max 29.618
_diffrn_reflns_theta_min 1.616
_exptl_absorpt_coefficient_mu 0.351
_exptl_absorpt_correction_T_max 0.7370
_exptl_absorpt_correction_T_min 0.6546
_exptl_absorpt_correction_type multi-scan
_exptl_absorpt_process_details 'Blessing, 1995'
_exptl_crystal_colour orange
_exptl_crystal_density_diffrn 1.374
_exptl_crystal_density_meas ?
_exptl_crystal_density_method 'not measured'
_exptl_crystal_description plate
_exptl_crystal_F_000 3389
_exptl_crystal_size_max 0.44
_exptl_crystal_size_mid 0.18
_exptl_crystal_size_min 0.04
_refine_diff_density_max 0.943
_refine_diff_density_min -0.729
_refine_diff_density_rms 0.090
_refine_ls_extinction_method none
_refine_ls_goodness_of_fit_ref 1.085
_refine_ls_hydrogen_treatment mixed
_refine_ls_matrix_type full
_refine_ls_number_parameters 1229
_refine_ls_number_reflns 22377
_refine_ls_number_restraints 609
_refine_ls_restrained_S_all 1.080
_refine_ls_R_factor_all 0.0852
_refine_ls_R_factor_gt 0.0606
_refine_ls_shift/su_max 0.001
_refine_ls_shift/su_mean 0.000
_refine_ls_structure_factor_coef Fsqd
_refine_ls_weighting_details 'w=1/[\s^2^(Fo^2^)+(0.0824P)^2^+6.8652P] where P=(Fo^2^+2Fc^2^)/3'
_refine_ls_weighting_scheme calc
_refine_ls_wR_factor_gt 0.1561
_refine_ls_wR_factor_ref 0.1703
_reflns_Friedel_coverage 0.000
_reflns_number_gt 17396
_reflns_number_total 22377
_reflns_threshold_expression 'I > 2\s(I)'
_cod_data_source_file c5dt02138c2.cif
_cod_data_source_block fix
_cod_depositor_comments
;
The following automatic conversions were performed:

'_exptl_crystal_density_meas' value 'not measured' was changed to '?'
- the value is perceived as not measured.

Automatic conversion script
Id: cif_fix_values 3271 2015-04-21 07:52:19Z andrius 

 Adding full bibliography for 7036695--7036699.cif.
;
_cod_original_cell_volume 7984.9(12)
_cod_database_code 7036696
_shelx_shelxl_version_number 2014/7
_shelx_space_group_comment
; 
The symmetry employed for this shelxl refinement is uniquely defined 
by the following loop, which should always be used as a source of 
symmetry information in preference to the above space-group names. 
They are only intended as comments. 
;

loop_
_space_group_symop_operation_xyz
'x, y, z'
'-x, y+1/2, -z+1/2'
'-x, -y, -z'
'x, -y-1/2, z-1/2'

loop_
_atom_site_label
_atom_site_type_symbol
_atom_site_fract_x
_atom_site_fract_y
_atom_site_fract_z
_atom_site_U_iso_or_equiv
_atom_site_adp_type
_atom_site_occupancy
_atom_site_site_symmetry_order
_atom_site_calc_flag
_atom_site_refinement_flags_posn
_atom_site_refinement_flags_adp
_atom_site_refinement_flags_occupancy
_atom_site_disorder_assembly
_atom_site_disorder_group
C1S C 0.4504(3) 0.38159(12) 0.7403(2) 0.0244(8) Uani 0.712(3) 1 d D U P A 1
H1S H 0.4901 0.3737 0.7855 0.029 Uiso 0.712(3) 1 calc R U P A 1
Cl1 Cl 0.43588(16) 0.34115(6) 0.68335(12) 0.0249(3) Uani 0.712(3) 1 d D U P A 1
Cl2 Cl 0.32545(11) 0.39889(4) 0.76688(8) 0.0389(4) Uani 0.712(3) 1 d D U P A 1
Cl3 Cl 0.5253(4) 0.41718(16) 0.6945(3) 0.0310(8) Uani 0.712(3) 1 d D U P A 1
C1T C 0.4064(10) 0.3988(3) 0.7105(5) 0.0294(14) Uani 0.288(3) 1 d D U P A 2
H1T H 0.3505 0.4112 0.6794 0.035 Uiso 0.288(3) 1 calc R U P A 2
Cl1T Cl 0.3763(3) 0.40709(10) 0.80388(17) 0.0378(9) Uani 0.288(3) 1 d D U P A 2
Cl2T Cl 0.4074(5) 0.34952(18) 0.6918(4) 0.0397(12) Uani 0.288(3) 1 d . U P A 2
Cl3T Cl 0.5321(12) 0.4179(4) 0.6862(9) 0.0371(19) Uani 0.288(3) 1 d . U P A 2
C2S C -0.0911(4) 0.40422(15) 0.1852(2) 0.0406(9) Uani 0.832(3) 1 d D U P B 1
H2S H -0.1499 0.4149 0.2160 0.049 Uiso 0.832(3) 1 calc R U P B 1
Cl4 Cl 0.02783(18) 0.42705(6) 0.20932(11) 0.0455(4) Uani 0.832(3) 1 d D U P B 1
Cl5 Cl -0.0761(3) 0.35511(8) 0.2064(2) 0.0542(8) Uani 0.832(3) 1 d . U P B 1
Cl6 Cl -0.12536(12) 0.40934(5) 0.09296(7) 0.0604(5) Uani 0.832(3) 1 d . U P B 1
C2T C -0.054(2) 0.3896(6) 0.1583(14) 0.0487(17) Uani 0.168(3) 1 d D U P B 2
H2T H -0.0138 0.3815 0.1135 0.058 Uiso 0.168(3) 1 calc R U P B 2
Cl4T Cl 0.0116(10) 0.4340(4) 0.1873(6) 0.055(2) Uani 0.168(3) 1 d D U P B 2
Cl5T Cl -0.1840(6) 0.3970(2) 0.1274(4) 0.0533(17) Uani 0.168(3) 1 d . U P B 2
Cl6T Cl -0.0642(12) 0.3475(5) 0.2124(9) 0.042(2) Uani 0.168(3) 1 d . U P B 2
C1P C 0.0326(15) 0.5214(8) 0.0844(16) 0.097(2) Uani 0.249(4) 1 d D U P C 1
C2P C 0.1490(14) 0.5351(6) 0.0875(13) 0.098(2) Uani 0.249(4) 1 d D U P C 1
C3P C 0.2208(17) 0.5096(7) 0.1354(9) 0.098(2) Uani 0.249(4) 1 d D U P C 1
C4P C 0.2895(16) 0.5014(8) 0.0671(10) 0.098(2) Uani 0.249(4) 1 d D U P C 1
C5P C 0.216(2) 0.4972(10) -0.0002(12) 0.097(2) Uani 0.249(4) 1 d D U P C 1
C1B C 0.258(2) 0.5049(5) -0.0811(16) 0.097(2) Uani 0.130(5) 1 d D U P D 2
C2B C 0.263(2) 0.4652(5) -0.0908(15) 0.097(2) Uani 0.130(5) 1 d D U P D 2
C3B C 0.342(2) 0.4437(6) -0.0557(15) 0.097(2) Uani 0.130(5) 1 d D U P D 2
C4B C 0.411(3) 0.4619(5) -0.0066(19) 0.097(2) Uani 0.130(5) 1 d D U P D 2
C5B C 0.415(2) 0.5018(6) -0.003(2) 0.097(2) Uani 0.130(5) 1 d D U P D 2
C6B C 0.333(2) 0.5229(6) -0.0357(17) 0.097(2) Uani 0.130(5) 1 d D U P D 2
C3S C 0.2840(13) 0.4972(7) -0.0470(6) 0.097(2) Uani 0.125(3) 1 d D U P E 3
Cl7 Cl 0.3897(13) 0.4660(4) -0.0241(8) 0.098(2) Uani 0.125(3) 1 d D U P E 3
Cl8 Cl 0.2179(14) 0.5047(5) 0.0375(7) 0.098(2) Uani 0.125(3) 1 d D U P E 3
Cl9 Cl 0.2065(13) 0.4866(4) -0.1255(7) 0.098(2) Uani 0.125(3) 1 d D U P E 3
S1 S 0.31757(5) 0.32988(2) 0.29129(4) 0.01843(14) Uani 1 1 d . . . . .
S2 S 0.82242(5) 0.32370(2) 0.61337(4) 0.01718(13) Uani 1 1 d . . . . .
F1 F -0.34778(15) 0.46917(5) 0.58188(10) 0.0304(4) Uani 1 1 d . . . . .
F2 F -0.03605(16) 0.22810(6) -0.21040(9) 0.0302(4) Uani 1 1 d . . . . .
F3 F 0.45946(16) 0.23295(6) 1.11571(10) 0.0320(4) Uani 1 1 d . . . . .
F4 F 0.18920(16) 0.47489(6) 0.31573(10) 0.0323(4) Uani 1 1 d . . . . .
O1 O -0.15882(18) 0.40688(7) 0.33943(12) 0.0258(5) Uani 1 1 d D . . . .
H1X H -0.105(2) 0.3966(11) 0.355(2) 0.031 Uiso 1 1 d D U . . .
O2 O -0.09388(16) 0.31735(6) 0.03372(11) 0.0205(4) Uani 1 1 d D . . . .
H2X H -0.051(2) 0.3125(10) 0.0674(15) 0.025 Uiso 1 1 d D U . . .
O3 O 0.40331(17) 0.31554(6) 0.86268(11) 0.0207(4) Uani 1 1 d D . . . .
H3X H 0.445(2) 0.3080(10) 0.8304(16) 0.025 Uiso 1 1 d D U . . .
O4 O 0.34165(17) 0.40446(6) 0.56277(12) 0.0233(4) Uani 1 1 d D . . . .
H4X H 0.398(2) 0.3929(10) 0.553(2) 0.028 Uiso 1 1 d D U . . .
O5 O -0.4030(2) 0.39180(8) 0.09089(14) 0.0385(6) Uani 1 1 d . . . . .
O6 O 0.30739(18) 0.36340(6) 0.24577(11) 0.0245(4) Uani 1 1 d . . . . .
O7 O 0.42208(16) 0.31687(7) 0.31215(12) 0.0264(5) Uani 1 1 d . . . . .
O8 O 0.09382(17) 0.39435(7) 0.80597(12) 0.0275(5) Uani 1 1 d . . . . .
O9 O 0.81370(17) 0.35720(6) 0.65892(11) 0.0236(4) Uani 1 1 d . . . . .
O10 O 0.92608(16) 0.30983(7) 0.59278(12) 0.0247(4) Uani 1 1 d . . . . .
N1 N -0.00928(19) 0.38177(7) 0.42348(14) 0.0207(5) Uani 1 1 d . . . . .
N2 N 0.06003(19) 0.27993(7) 0.09582(12) 0.0179(5) Uani 1 1 d . . . . .
N3 N 0.55693(19) 0.27622(7) 0.80485(12) 0.0185(5) Uani 1 1 d . . . . .
N4 N 0.49845(18) 0.37860(7) 0.48239(13) 0.0191(5) Uani 1 1 d . . . . .
C101 C 0.2432(2) 0.33675(8) 0.37286(14) 0.0173(5) Uani 1 1 d . . . . .
C102 C 0.1476(2) 0.35683(8) 0.36850(15) 0.0178(5) Uani 1 1 d . . . . .
H102 H 0.1243 0.3672 0.3229 0.021 Uiso 1 1 calc R U . . .
C103 C 0.0870(2) 0.36153(8) 0.43190(16) 0.0184(5) Uani 1 1 d . . . . .
C104 C 0.1225(2) 0.34558(8) 0.49803(15) 0.0208(6) Uani 1 1 d . . . . .
H104 H 0.0801 0.3479 0.5411 0.025 Uiso 1 1 calc R U . . .
C105 C 0.2189(2) 0.32640(8) 0.50135(15) 0.0204(6) Uani 1 1 d . . . . .
H105 H 0.2431 0.3165 0.5471 0.024 Uiso 1 1 calc R U . . .
C106 C 0.2808(2) 0.32141(8) 0.43851(15) 0.0186(5) Uani 1 1 d . . . . .
H106 H 0.3464 0.3080 0.4404 0.022 Uiso 1 1 calc R U . . .
C107 C -0.0562(2) 0.39758(8) 0.47871(17) 0.0218(6) Uani 1 1 d . . . . .
H107 H -0.0247 0.3959 0.5261 0.026 Uiso 1 1 calc R U . . .
C108 C -0.1567(2) 0.41805(8) 0.46990(17) 0.0206(6) Uani 1 1 d . . . . .
C109 C -0.2040(2) 0.42215(8) 0.39959(16) 0.0218(6) Uani 1 1 d . . . . .
C110 C -0.2985(2) 0.44335(9) 0.39155(17) 0.0238(6) Uani 1 1 d . . . . .
C111 C -0.3441(2) 0.45941(9) 0.45423(17) 0.0250(6) Uani 1 1 d . . . . .
H111 H -0.4074 0.4741 0.4500 0.030 Uiso 1 1 calc R U . . .
C112 C -0.2982(2) 0.45415(8) 0.52201(18) 0.0244(6) Uani 1 1 d . . . . .
C113 C -0.2047(2) 0.43425(8) 0.53179(17) 0.0223(6) Uani 1 1 d . . . . .
H113 H -0.1738 0.4316 0.5792 0.027 Uiso 1 1 calc R U . . .
C114 C -0.3496(3) 0.44914(10) 0.31857(19) 0.0308(7) Uani 1 1 d D U . . .
C116 C -0.4277(3) 0.42332(11) 0.2070(2) 0.0404(8) Uani 1 1 d D U . . .
C115 C -0.364(3) 0.4188(17) 0.270(3) 0.026(3) Uani 0.61(3) 1 d . U P F 1
H115 H -0.3303 0.3950 0.2798 0.031 Uiso 0.61(3) 1 calc R U P F 1
C117 C -0.4786(12) 0.4575(3) 0.1912(7) 0.046(3) Uani 0.61(3) 1 d D U P F 1
H117 H -0.5244 0.4599 0.1499 0.055 Uiso 0.61(3) 1 calc R U P F 1
C118 C -0.4601(13) 0.4882(4) 0.2383(7) 0.050(3) Uani 0.61(3) 1 d D U P F 1
H118 H -0.4901 0.5125 0.2272 0.060 Uiso 0.61(3) 1 calc R U P F 1
C119 C -0.3981(10) 0.4840(3) 0.3017(7) 0.035(2) Uani 0.61(3) 1 d D U P F 1
H119 H -0.3888 0.5052 0.3338 0.042 Uiso 0.61(3) 1 calc R U P F 1
C15B C -0.376(5) 0.419(3) 0.271(5) 0.026(3) Uani 0.39(3) 1 d . U P F 2
H15B H -0.3559 0.3937 0.2850 0.031 Uiso 0.39(3) 1 calc R U P F 2
C17B C -0.439(3) 0.4616(4) 0.1838(13) 0.061(6) Uani 0.39(3) 1 d D U P F 2
H17B H -0.4648 0.4663 0.1355 0.074 Uiso 0.39(3) 1 calc R U P F 2
C18B C -0.413(3) 0.4934(6) 0.2280(13) 0.069(6) Uani 0.39(3) 1 d D U P F 2
H18B H -0.4316 0.5185 0.2127 0.083 Uiso 0.39(3) 1 calc R U P F 2
C19B C -0.361(3) 0.4874(4) 0.2952(13) 0.060(6) Uani 0.39(3) 1 d D U P F 2
H19B H -0.3338 0.5081 0.3236 0.072 Uiso 0.39(3) 1 calc R U P F 2
C120 C -0.4578(3) 0.38968(12) 0.1594(2) 0.0417(9) Uani 1 1 d . . . . .
H12A H -0.4391 0.3656 0.1848 0.050 Uiso 1 1 calc R U . . .
H12B H -0.5356 0.3898 0.1507 0.050 Uiso 1 1 calc R U . . .
C201 C 0.2506(2) 0.29178(8) 0.24743(14) 0.0176(5) Uani 1 1 d . . . . .
C202 C 0.1773(2) 0.30047(8) 0.19270(14) 0.0169(5) Uani 1 1 d . . . . .
H202 H 0.1611 0.3263 0.1810 0.020 Uiso 1 1 calc R U . . .
C203 C 0.1281(2) 0.27050(8) 0.15533(14) 0.0169(5) Uani 1 1 d . . . . .
C204 C 0.1461(2) 0.23273(8) 0.17715(15) 0.0193(5) Uani 1 1 d . . . . .
H204 H 0.1094 0.2124 0.1535 0.023 Uiso 1 1 calc R U . . .
C205 C 0.2178(2) 0.22494(9) 0.23352(16) 0.0224(6) Uani 1 1 d . . . . .
H205 H 0.2299 0.1993 0.2484 0.027 Uiso 1 1 calc R U . . .
C206 C 0.2718(2) 0.25446(9) 0.26811(15) 0.0209(6) Uani 1 1 d . . . . .
H206 H 0.3226 0.2491 0.3055 0.025 Uiso 1 1 calc R U . . .
C207 C 0.0696(2) 0.26050(8) 0.03607(15) 0.0182(5) Uani 1 1 d . . . . .
H207 H 0.1233 0.2414 0.0333 0.022 Uiso 1 1 calc R U . . .
C208 C 0.0015(2) 0.26672(8) -0.02700(15) 0.0177(5) Uani 1 1 d . . . . .
C209 C -0.0793(2) 0.29480(8) -0.02572(14) 0.0174(5) Uani 1 1 d . . . . .
C210 C -0.1456(2) 0.30017(8) -0.08738(15) 0.0192(5) Uani 1 1 d . . . . .
C211 C -0.1285(2) 0.27742(9) -0.14902(15) 0.0216(6) Uani 1 1 d . . . . .
H211 H -0.1723 0.2805 -0.1912 0.026 Uiso 1 1 calc R U . . .
C212 C -0.0483(2) 0.25023(9) -0.14941(15) 0.0214(6) Uani 1 1 d . . . . .
C213 C 0.0170(2) 0.24447(8) -0.08998(15) 0.0192(5) Uani 1 1 d . . . . .
H213 H 0.0716 0.2257 -0.0916 0.023 Uiso 1 1 calc R U . . .
C214 C -0.2287(2) 0.33005(9) -0.08698(15) 0.0206(6) Uani 1 1 d . . . . .
C215 C -0.2974(2) 0.33409(9) -0.02732(16) 0.0238(6) Uani 1 1 d . . . . .
H215 H -0.2907 0.3172 0.0134 0.029 Uiso 1 1 calc R U . . .
C216 C -0.3752(2) 0.36216(10) -0.02615(18) 0.0288(7) Uani 1 1 d . . . . .
C217 C -0.3842(3) 0.38713(11) -0.0864(2) 0.0356(8) Uani 1 1 d . . . . .
H217 H -0.4371 0.4066 -0.0862 0.043 Uiso 1 1 calc R U . . .
C218 C -0.3168(3) 0.38350(11) -0.14552(19) 0.0351(8) Uani 1 1 d . . . . .
H218 H -0.3228 0.4007 -0.1858 0.042 Uiso 1 1 calc R U . . .
C219 C -0.2399(3) 0.35487(9) -0.14691(16) 0.0259(6) Uani 1 1 d . . . . .
H219 H -0.1950 0.3522 -0.1886 0.031 Uiso 1 1 calc R U . . .
C220 C -0.4475(3) 0.36542(12) 0.0397(2) 0.0348(8) Uani 1 1 d . . . . .
H22A H -0.5187 0.3744 0.0239 0.042 Uiso 1 1 calc R U . . .
H22B H -0.4558 0.3401 0.0632 0.042 Uiso 1 1 calc R U . . .
C301 C 0.7524(2) 0.28617(8) 0.65645(14) 0.0165(5) Uani 1 1 d . . . . .
C302 C 0.6777(2) 0.29551(8) 0.70991(14) 0.0165(5) Uani 1 1 d . . . . .
H302 H 0.6624 0.3215 0.7210 0.020 Uiso 1 1 calc R U . . .
C303 C 0.6257(2) 0.26617(8) 0.74684(14) 0.0170(5) Uani 1 1 d . . . . .
C304 C 0.6434(2) 0.22807(8) 0.72635(15) 0.0200(5) Uani 1 1 d . . . . .
H304 H 0.6055 0.2081 0.7501 0.024 Uiso 1 1 calc R U . . .
C305 C 0.7162(3) 0.21953(9) 0.67147(15) 0.0230(6) Uani 1 1 d . . . . .
H305 H 0.7275 0.1936 0.6575 0.028 Uiso 1 1 calc R U . . .
C306 C 0.7728(2) 0.24841(9) 0.63673(16) 0.0230(6) Uani 1 1 d . . . . .
H306 H 0.8243 0.2425 0.6002 0.028 Uiso 1 1 calc R U . . .
C307 C 0.5646(2) 0.25800(8) 0.86604(14) 0.0185(5) Uani 1 1 d . . . . .
H307 H 0.6171 0.2386 0.8706 0.022 Uiso 1 1 calc R U . . .
C308 C 0.4962(2) 0.26601(8) 0.92826(15) 0.0185(5) Uani 1 1 d . . . . .
C309 C 0.4166(2) 0.29473(8) 0.92450(14) 0.0172(5) Uani 1 1 d . . . . .
C310 C 0.3519(2) 0.30210(8) 0.98593(15) 0.0194(5) Uani 1 1 d . . . . .
C311 C 0.3690(2) 0.28078(9) 1.04953(15) 0.0221(6) Uani 1 1 d . . . . .
H311 H 0.3260 0.2853 1.0916 0.027 Uiso 1 1 calc R U . . .
C312 C 0.4472(2) 0.25327(9) 1.05228(15) 0.0228(6) Uani 1 1 d . . . . .
C313 C 0.5115(2) 0.24523(8) 0.99348(15) 0.0204(5) Uani 1 1 d . . . . .
H313 H 0.5649 0.2261 0.9967 0.024 Uiso 1 1 calc R U . . .
C314 C 0.2693(2) 0.33245(8) 0.98409(15) 0.0195(5) Uani 1 1 d . . . . .
C315 C 0.2012(2) 0.33644(9) 0.92348(16) 0.0218(6) Uani 1 1 d . . . . .
H315 H 0.2091 0.3199 0.8824 0.026 Uiso 1 1 calc R U . . .
C316 C 0.1227(2) 0.36418(9) 0.92269(17) 0.0246(6) Uani 1 1 d . . . . .
C317 C 0.1118(3) 0.38864(10) 0.98278(19) 0.0322(7) Uani 1 1 d . . . . .
H317 H 0.0584 0.4079 0.9823 0.039 Uiso 1 1 calc R U . . .
C318 C 0.1784(3) 0.38507(10) 1.04337(18) 0.0332(7) Uani 1 1 d . . . . .
H318 H 0.1704 0.4018 1.0842 0.040 Uiso 1 1 calc R U . . .
C319 C 0.2567(3) 0.35699(9) 1.04418(16) 0.0243(6) Uani 1 1 d . . . . .
H319 H 0.3019 0.3545 1.0858 0.029 Uiso 1 1 calc R U . . .
C320 C 0.0505(2) 0.36760(10) 0.85725(18) 0.0283(7) Uani 1 1 d . . . . .
H32A H 0.0425 0.3423 0.8334 0.034 Uiso 1 1 calc R U . . .
H32B H -0.0208 0.3763 0.8733 0.034 Uiso 1 1 calc R U . . .
C401 C 0.7494(2) 0.33183(8) 0.53192(14) 0.0149(5) Uani 1 1 d . . . . .
C402 C 0.6539(2) 0.35172(8) 0.53724(14) 0.0162(5) Uani 1 1 d . . . . .
H402 H 0.6294 0.3608 0.5835 0.019 Uiso 1 1 calc R U . . .
C403 C 0.5949(2) 0.35808(8) 0.47350(15) 0.0172(5) Uani 1 1 d . . . . .
C404 C 0.6316(2) 0.34363(8) 0.40609(15) 0.0177(5) Uani 1 1 d . . . . .
H404 H 0.5901 0.3470 0.3629 0.021 Uiso 1 1 calc R U . . .
C405 C 0.7280(2) 0.32446(8) 0.40213(15) 0.0185(5) Uani 1 1 d . . . . .
H405 H 0.7531 0.3156 0.3559 0.022 Uiso 1 1 calc R U . . .
C406 C 0.7885(2) 0.31805(8) 0.46529(14) 0.0164(5) Uani 1 1 d . . . . .
H406 H 0.8543 0.3047 0.4629 0.020 Uiso 1 1 calc R U . . .
C407 C 0.4579(2) 0.39679(8) 0.42729(17) 0.0203(5) Uani 1 1 d . . . . .
H407 H 0.4932 0.3960 0.3811 0.024 Uiso 1 1 calc R U . . .
C408 C 0.3599(2) 0.41844(8) 0.43380(16) 0.0186(5) Uani 1 1 d . . . . .
C409 C 0.3050(2) 0.42145(8) 0.50121(15) 0.0180(5) Uani 1 1 d . . . . .
C410 C 0.2109(2) 0.44319(8) 0.50600(15) 0.0179(5) Uani 1 1 d . . . . .
C411 C 0.1732(2) 0.46071(8) 0.44176(16) 0.0203(5) Uani 1 1 d . . . . .
H411 H 0.1092 0.4752 0.4432 0.024 Uiso 1 1 calc R U . . .
C412 C 0.2282(2) 0.45716(9) 0.37633(16) 0.0224(6) Uani 1 1 d . . . . .
C413 C 0.3208(2) 0.43669(8) 0.37078(16) 0.0215(6) Uani 1 1 d . . . . .
H413 H 0.3576 0.4349 0.3253 0.026 Uiso 1 1 calc R U . . .
C414 C 0.1517(2) 0.44871(8) 0.57626(15) 0.0189(5) Uani 1 1 d . . . . .
C415 C 0.1331(2) 0.41880(9) 0.62605(16) 0.0221(6) Uani 1 1 d . . . . .
H415 H 0.1638 0.3944 0.6173 0.026 Uiso 1 1 calc R U . . .
C416 C 0.0700(3) 0.42441(9) 0.68844(17) 0.0256(6) Uani 1 1 d . . . . .
C417 C 0.0305(3) 0.46100(10) 0.70300(18) 0.0297(7) Uani 1 1 d . . . . .
H417 H -0.0115 0.4653 0.7457 0.036 Uiso 1 1 calc R U . . .
C418 C 0.0518(3) 0.49092(10) 0.65603(17) 0.0277(6) Uani 1 1 d . . . . .
H418 H 0.0270 0.5159 0.6672 0.033 Uiso 1 1 calc R U . . .
C419 C 0.1100(2) 0.48443(9) 0.59208(17) 0.0224(6) Uani 1 1 d . . . . .
H419 H 0.1212 0.5049 0.5586 0.027 Uiso 1 1 calc R U . . .
C420 C 0.0402(3) 0.39147(10) 0.73714(18) 0.0319(7) Uani 1 1 d . . . . .
H42A H -0.0377 0.3915 0.7453 0.038 Uiso 1 1 calc R U . . .
H42B H 0.0597 0.3671 0.7128 0.038 Uiso 1 1 calc R U . . .

loop_
_atom_site_aniso_label
_atom_site_aniso_U_11
_atom_site_aniso_U_22
_atom_site_aniso_U_33
_atom_site_aniso_U_23
_atom_site_aniso_U_13
_atom_site_aniso_U_12
C1S 0.0241(17) 0.0265(18) 0.0227(17) 0.0017(14) 0.0007(15) 0.0031(14)
Cl1 0.0266(8) 0.0235(9) 0.0247(6) 0.0015(6) -0.0004(6) -0.0005(6)
Cl2 0.0294(7) 0.0512(8) 0.0359(7) -0.0013(6) 0.0071(6) 0.0154(6)
Cl3 0.0282(12) 0.0314(11) 0.0333(16) 0.0047(11) -0.0055(12) -0.0060(9)
C1T 0.032(3) 0.031(3) 0.026(3) 0.000(3) 0.001(3) 0.004(3)
Cl1T 0.0401(18) 0.0467(18) 0.0265(15) -0.0019(12) 0.0032(13) 0.0041(13)
Cl2T 0.055(3) 0.028(2) 0.036(2) 0.0047(16) -0.005(2) -0.002(2)
Cl3T 0.043(3) 0.035(3) 0.033(3) -0.011(2) 0.013(2) -0.010(2)
C2S 0.0340(19) 0.056(2) 0.0314(17) -0.0089(17) 0.0113(16) 0.0084(17)
Cl4 0.0436(9) 0.0541(9) 0.0387(10) -0.0068(7) 0.0118(7) -0.0018(7)
Cl5 0.0610(14) 0.0499(11) 0.0516(14) -0.0216(9) -0.0012(10) 0.0068(8)
Cl6 0.0493(8) 0.0974(12) 0.0345(6) 0.0003(7) 0.0052(6) 0.0122(8)
C2T 0.043(3) 0.067(3) 0.037(3) -0.007(3) 0.009(3) 0.004(3)
Cl4T 0.049(4) 0.074(4) 0.043(4) -0.013(3) 0.009(3) 0.002(3)
Cl5T 0.049(3) 0.070(4) 0.041(3) -0.002(3) 0.002(3) 0.008(3)
Cl6T 0.031(4) 0.070(5) 0.025(3) -0.009(4) 0.001(3) -0.014(4)
C1P 0.123(4) 0.086(4) 0.083(4) 0.004(4) 0.015(4) -0.002(4)
C2P 0.123(4) 0.087(4) 0.083(4) 0.003(3) 0.015(3) -0.002(3)
C3P 0.123(4) 0.087(4) 0.083(4) 0.004(3) 0.015(3) -0.002(3)
C4P 0.123(4) 0.087(4) 0.084(4) 0.004(3) 0.015(3) -0.002(3)
C5P 0.122(4) 0.086(4) 0.084(4) 0.003(3) 0.016(3) -0.002(3)
C1B 0.122(4) 0.086(4) 0.084(4) 0.002(3) 0.016(3) -0.002(3)
C2B 0.122(4) 0.086(4) 0.084(4) 0.002(3) 0.016(3) -0.002(3)
C3B 0.122(4) 0.086(4) 0.084(4) 0.002(3) 0.016(3) -0.002(3)
C4B 0.122(4) 0.086(4) 0.084(4) 0.002(3) 0.016(3) -0.002(3)
C5B 0.122(4) 0.086(4) 0.084(4) 0.002(3) 0.016(3) -0.002(3)
C6B 0.122(4) 0.086(4) 0.084(4) 0.002(3) 0.016(3) -0.002(3)
C3S 0.122(4) 0.086(4) 0.084(4) 0.002(3) 0.016(3) -0.002(3)
Cl7 0.122(4) 0.086(4) 0.084(4) 0.003(3) 0.016(3) -0.002(3)
Cl8 0.123(4) 0.087(4) 0.084(4) 0.003(3) 0.016(3) -0.002(3)
Cl9 0.122(4) 0.086(4) 0.085(4) 0.001(3) 0.016(3) -0.001(3)
S1 0.0133(3) 0.0261(4) 0.0159(3) -0.0036(2) 0.0009(2) -0.0014(3)
S2 0.0125(3) 0.0234(3) 0.0156(3) 0.0023(2) 0.0000(2) -0.0024(2)
F1 0.0292(10) 0.0291(10) 0.0328(10) -0.0104(8) 0.0116(8) 0.0010(8)
F2 0.0334(10) 0.0399(11) 0.0172(8) -0.0104(7) -0.0012(7) 0.0021(8)
F3 0.0368(11) 0.0414(11) 0.0179(8) 0.0120(8) 0.0033(8) 0.0077(9)
F4 0.0341(10) 0.0376(11) 0.0253(9) 0.0089(8) 0.0000(8) 0.0148(9)
O1 0.0230(11) 0.0282(12) 0.0261(11) -0.0039(9) 0.0063(9) 0.0056(9)
O2 0.0207(10) 0.0252(11) 0.0155(9) -0.0036(8) -0.0039(8) 0.0030(8)
O3 0.0237(11) 0.0224(10) 0.0161(9) 0.0031(7) 0.0051(8) 0.0032(8)
O4 0.0185(10) 0.0271(11) 0.0242(10) 0.0012(8) -0.0024(8) 0.0086(8)
O5 0.0298(13) 0.0505(16) 0.0351(13) -0.0193(12) 0.0015(11) -0.0054(11)
O6 0.0274(11) 0.0275(11) 0.0185(9) -0.0005(8) 0.0036(9) -0.0077(9)
O7 0.0133(9) 0.0425(13) 0.0233(10) -0.0083(9) -0.0031(8) 0.0002(9)
O8 0.0222(11) 0.0344(12) 0.0257(11) 0.0099(9) -0.0009(9) -0.0048(9)
O9 0.0255(11) 0.0261(11) 0.0193(9) -0.0008(8) -0.0013(8) -0.0082(9)
O10 0.0130(9) 0.0360(12) 0.0250(10) 0.0081(9) 0.0005(8) 0.0007(8)
N1 0.0147(11) 0.0200(12) 0.0273(12) 0.0004(9) 0.0060(9) -0.0013(9)
N2 0.0172(11) 0.0209(12) 0.0155(10) 0.0008(8) -0.0015(9) -0.0018(9)
N3 0.0182(11) 0.0203(12) 0.0171(10) -0.0001(9) 0.0018(9) -0.0017(9)
N4 0.0135(11) 0.0172(11) 0.0265(12) -0.0016(9) -0.0004(9) 0.0014(9)
C101 0.0156(12) 0.0200(13) 0.0163(12) -0.0024(10) 0.0010(10) -0.0032(10)
C102 0.0164(12) 0.0184(13) 0.0187(12) -0.0010(10) -0.0006(10) -0.0031(10)
C103 0.0149(12) 0.0165(13) 0.0239(13) -0.0020(10) 0.0030(10) -0.0029(10)
C104 0.0243(14) 0.0178(14) 0.0203(13) -0.0021(10) 0.0061(11) -0.0042(11)
C105 0.0253(14) 0.0189(14) 0.0170(12) 0.0007(10) 0.0003(11) -0.0050(11)
C106 0.0167(12) 0.0177(13) 0.0215(12) -0.0011(10) 0.0013(10) -0.0013(10)
C107 0.0203(13) 0.0167(13) 0.0284(14) -0.0028(11) 0.0039(11) -0.0048(11)
C108 0.0178(13) 0.0136(13) 0.0304(14) -0.0025(11) 0.0072(11) -0.0021(10)
C109 0.0229(14) 0.0160(13) 0.0264(14) -0.0050(11) 0.0076(11) -0.0018(11)
C110 0.0210(14) 0.0205(14) 0.0300(15) -0.0045(11) 0.0038(12) -0.0012(11)
C111 0.0206(14) 0.0201(15) 0.0343(16) -0.0054(12) 0.0065(12) -0.0008(11)
C112 0.0232(15) 0.0164(14) 0.0338(15) -0.0077(11) 0.0110(12) -0.0028(11)
C113 0.0253(15) 0.0170(14) 0.0246(13) -0.0016(11) 0.0064(12) -0.0035(11)
C114 0.0326(17) 0.0283(16) 0.0316(16) -0.0058(13) -0.0012(13) 0.0072(13)
C116 0.046(2) 0.042(2) 0.0325(17) -0.0109(15) -0.0012(16) 0.0097(17)
C115 0.021(8) 0.0278(16) 0.0297(18) -0.0037(13) 0.008(5) 0.002(6)
C117 0.052(6) 0.052(4) 0.035(4) -0.008(3) -0.015(4) 0.017(4)
C118 0.061(7) 0.039(4) 0.049(4) -0.004(3) -0.020(5) 0.025(5)
C119 0.044(5) 0.021(3) 0.040(4) -0.007(3) -0.012(4) 0.014(3)
C15B 0.021(8) 0.0278(16) 0.0297(18) -0.0037(13) 0.008(5) 0.002(6)
C17B 0.074(13) 0.049(6) 0.061(9) -0.015(5) -0.045(10) 0.024(7)
C18B 0.100(14) 0.040(6) 0.067(9) -0.016(6) -0.043(10) 0.030(9)
C19B 0.091(15) 0.036(5) 0.053(8) -0.012(5) -0.029(10) 0.021(8)
C120 0.043(2) 0.050(2) 0.0325(18) -0.0148(16) 0.0026(16) -0.0029(18)
C201 0.0155(12) 0.0228(14) 0.0146(11) -0.0035(10) 0.0011(10) 0.0005(10)
C202 0.0160(12) 0.0189(13) 0.0156(11) -0.0004(9) 0.0018(10) 0.0015(10)
C203 0.0128(12) 0.0246(14) 0.0133(11) -0.0002(10) 0.0004(10) -0.0002(10)
C204 0.0211(13) 0.0204(14) 0.0163(12) -0.0016(10) 0.0005(10) 0.0006(11)
C205 0.0267(15) 0.0208(14) 0.0198(12) 0.0012(11) -0.0018(11) 0.0044(11)
C206 0.0193(13) 0.0265(15) 0.0168(12) -0.0004(11) -0.0026(10) 0.0060(11)
C207 0.0175(13) 0.0195(13) 0.0175(12) 0.0009(10) -0.0009(10) -0.0014(10)
C208 0.0177(13) 0.0188(13) 0.0167(12) 0.0015(10) 0.0004(10) -0.0039(10)
C209 0.0180(13) 0.0196(13) 0.0147(11) -0.0003(10) 0.0005(10) -0.0031(10)
C210 0.0171(12) 0.0229(14) 0.0175(12) 0.0029(10) -0.0017(10) -0.0038(10)
C211 0.0207(13) 0.0282(15) 0.0158(12) 0.0019(10) -0.0035(11) -0.0033(11)
C212 0.0229(14) 0.0265(15) 0.0149(12) -0.0035(10) 0.0012(10) -0.0051(11)
C213 0.0186(13) 0.0219(14) 0.0172(12) 0.0010(10) 0.0015(10) -0.0019(11)
C214 0.0171(13) 0.0267(15) 0.0178(12) -0.0005(11) -0.0046(10) 0.0002(11)
C215 0.0190(14) 0.0318(16) 0.0205(13) -0.0011(11) -0.0040(11) -0.0012(12)
C216 0.0194(14) 0.0375(18) 0.0295(15) -0.0102(13) -0.0053(12) 0.0003(13)
C217 0.0300(17) 0.040(2) 0.0364(18) -0.0059(15) -0.0104(15) 0.0113(15)
C218 0.0369(19) 0.0384(19) 0.0301(16) 0.0050(14) -0.0099(15) 0.0069(15)
C219 0.0275(16) 0.0301(16) 0.0201(13) 0.0020(12) -0.0050(12) -0.0011(12)
C220 0.0193(15) 0.049(2) 0.0365(18) -0.0167(16) -0.0016(13) -0.0012(14)
C301 0.0149(12) 0.0211(13) 0.0134(11) 0.0023(9) -0.0010(10) -0.0001(10)
C302 0.0154(12) 0.0192(13) 0.0149(11) 0.0007(9) -0.0002(10) 0.0008(10)
C303 0.0150(12) 0.0212(14) 0.0148(11) 0.0009(9) 0.0009(10) 0.0008(10)
C304 0.0224(14) 0.0198(14) 0.0178(12) 0.0024(10) -0.0005(11) -0.0019(11)
C305 0.0291(15) 0.0203(14) 0.0195(13) -0.0004(10) 0.0021(11) 0.0031(11)
C306 0.0223(14) 0.0275(15) 0.0191(12) -0.0008(11) 0.0027(11) 0.0047(12)
C307 0.0173(13) 0.0208(14) 0.0174(12) 0.0005(10) 0.0021(10) -0.0007(10)
C308 0.0203(13) 0.0190(13) 0.0164(12) 0.0005(10) 0.0016(10) -0.0027(10)
C309 0.0192(13) 0.0187(13) 0.0137(11) 0.0011(9) 0.0009(10) -0.0035(10)
C310 0.0197(13) 0.0214(14) 0.0171(12) -0.0012(10) -0.0002(10) -0.0021(11)
C311 0.0225(14) 0.0290(16) 0.0149(12) 0.0008(10) 0.0024(11) -0.0022(12)
C312 0.0249(14) 0.0282(15) 0.0152(12) 0.0062(11) -0.0017(11) -0.0031(12)
C313 0.0216(13) 0.0208(14) 0.0187(12) 0.0029(10) 0.0015(11) -0.0016(11)
C314 0.0189(13) 0.0217(14) 0.0180(12) 0.0013(10) 0.0049(10) 0.0002(10)
C315 0.0183(13) 0.0282(15) 0.0190(12) 0.0003(11) 0.0044(11) -0.0028(11)
C316 0.0190(14) 0.0312(16) 0.0235(14) 0.0068(12) 0.0074(11) 0.0008(12)
C317 0.0290(17) 0.0329(18) 0.0348(17) 0.0048(14) 0.0111(14) 0.0099(14)
C318 0.0382(19) 0.0349(18) 0.0266(15) -0.0073(13) 0.0093(14) 0.0089(15)
C319 0.0271(15) 0.0269(16) 0.0188(13) -0.0003(11) 0.0064(12) 0.0000(12)
C320 0.0171(14) 0.0347(18) 0.0329(16) 0.0103(13) 0.0030(12) -0.0013(12)
C401 0.0137(11) 0.0170(13) 0.0140(11) 0.0008(9) 0.0005(9) -0.0009(9)
C402 0.0157(12) 0.0160(13) 0.0169(11) -0.0021(9) 0.0030(10) -0.0005(10)
C403 0.0134(12) 0.0149(13) 0.0232(13) -0.0015(10) 0.0012(10) -0.0010(10)
C404 0.0174(12) 0.0162(13) 0.0197(12) -0.0002(10) -0.0030(10) 0.0001(10)
C405 0.0217(13) 0.0175(13) 0.0164(12) -0.0021(10) 0.0020(10) 0.0009(10)
C406 0.0138(12) 0.0170(13) 0.0185(12) -0.0007(10) 0.0025(10) 0.0019(9)
C407 0.0155(13) 0.0180(13) 0.0273(14) -0.0024(11) 0.0007(11) 0.0005(10)
C408 0.0159(12) 0.0135(12) 0.0265(13) -0.0003(10) -0.0008(11) 0.0007(10)
C409 0.0134(12) 0.0158(13) 0.0248(13) -0.0012(10) -0.0033(10) 0.0023(10)
C410 0.0151(12) 0.0142(13) 0.0244(13) -0.0014(10) -0.0023(10) -0.0006(10)
C411 0.0168(13) 0.0155(13) 0.0285(14) -0.0002(10) -0.0032(11) 0.0032(10)
C412 0.0233(14) 0.0230(15) 0.0210(13) 0.0043(11) -0.0030(11) 0.0039(11)
C413 0.0203(13) 0.0193(14) 0.0248(13) 0.0004(11) 0.0009(11) 0.0020(11)
C414 0.0143(12) 0.0209(14) 0.0216(13) -0.0009(10) -0.0052(10) 0.0002(10)
C415 0.0212(13) 0.0200(14) 0.0250(14) 0.0002(11) -0.0041(11) 0.0004(11)
C416 0.0258(15) 0.0288(16) 0.0223(13) 0.0042(11) -0.0039(12) -0.0045(12)
C417 0.0269(16) 0.0381(18) 0.0241(14) 0.0002(13) 0.0023(13) 0.0017(13)
C418 0.0279(16) 0.0277(16) 0.0276(15) -0.0035(12) 0.0026(13) 0.0070(13)
C419 0.0194(14) 0.0212(14) 0.0265(14) 0.0013(11) -0.0002(11) 0.0018(11)
C420 0.0333(18) 0.0355(18) 0.0269(15) 0.0062(13) -0.0058(14) -0.0112(14)

loop_
_atom_type_symbol
_atom_type_description
_atom_type_scat_dispersion_real
_atom_type_scat_dispersion_imag
_atom_type_scat_source
C C 0.0033 0.0016 'International Tables Vol C Tables 4.2.6.8 and 6.1.1.4'
H H 0.0000 0.0000 'International Tables Vol C Tables 4.2.6.8 and 6.1.1.4'
N N 0.0061 0.0033 'International Tables Vol C Tables 4.2.6.8 and 6.1.1.4'
O O 0.0106 0.0060 'International Tables Vol C Tables 4.2.6.8 and 6.1.1.4'
F F 0.0171 0.0103 'International Tables Vol C Tables 4.2.6.8 and 6.1.1.4'
S S 0.1246 0.1234 'International Tables Vol C Tables 4.2.6.8 and 6.1.1.4'
Cl Cl 0.1484 0.1585 'International Tables Vol C Tables 4.2.6.8 and 6.1.1.4'

loop_
_geom_angle_atom_site_label_1
_geom_angle_atom_site_label_2
_geom_angle_atom_site_label_3
_geom_angle
Cl2 C1S Cl1 110.3(2)
Cl2 C1S Cl3 111.4(3)
Cl1 C1S Cl3 110.1(3)
Cl2 C1S H1S 108.3
Cl1 C1S H1S 108.3
Cl3 C1S H1S 108.3
Cl2T C1T Cl1T 110.4(7)
Cl2T C1T Cl3T 108.3(8)
Cl1T C1T Cl3T 111.7(8)
Cl2T C1T H1T 108.8
Cl1T C1T H1T 108.8
Cl3T C1T H1T 108.8
Cl6 C2S Cl4 113.9(3)
Cl6 C2S Cl5 109.6(3)
Cl4 C2S Cl5 107.3(3)
Cl6 C2S H2S 108.6
Cl4 C2S H2S 108.6
Cl5 C2S H2S 108.6
Cl5T C2T Cl6T 103.4(12)
Cl5T C2T Cl4T 112.9(15)
Cl6T C2T Cl4T 125.1(15)
Cl5T C2T H2T 104.5
Cl6T C2T H2T 104.5
Cl4T C2T H2T 104.5
C1P C2P C3P 113.4(17)
C2P C3P C4P 88.9(14)
C5P C4P C3P 108.8(16)
C2B C1B C6B 119.3(16)
C1B C2B C3B 120.4(16)
C2B C3B C4B 119.3(16)
C5B C4B C3B 120.2(16)
C4B C5B C6B 118.7(16)
C1B C6B C5B 120.7(16)
Cl9 C3S Cl7 118.4(12)
Cl9 C3S Cl8 118.3(11)
Cl7 C3S Cl8 103.9(10)
O6 S1 O7 119.28(14)
O6 S1 C201 108.18(13)
O7 S1 C201 108.36(13)
O6 S1 C101 108.91(13)
O7 S1 C101 107.71(13)
C201 S1 C101 103.23(13)
O9 S2 O10 119.52(13)
O9 S2 C301 108.18(13)
O10 S2 C301 108.46(13)
O9 S2 C401 108.18(13)
O10 S2 C401 107.84(13)
C301 S2 C401 103.49(12)
C109 O1 H1X 104(3)
C209 O2 H2X 113(3)
C309 O3 H3X 110(3)
C409 O4 H4X 109(3)
C220 O5 C120 110.3(3)
C420 O8 C320 110.3(2)
C107 N1 C103 121.6(3)
C207 N2 C203 117.7(2)
C307 N3 C303 118.6(2)
C407 N4 C403 119.9(2)
C106 C101 C102 122.4(3)
C106 C101 S1 119.1(2)
C102 C101 S1 118.4(2)
C103 C102 C101 119.0(3)
C103 C102 H102 120.5
C101 C102 H102 120.5
C102 C103 C104 119.4(3)
C102 C103 N1 116.1(3)
C104 C103 N1 124.5(3)
C105 C104 C103 120.6(3)
C105 C104 H104 119.7
C103 C104 H104 119.7
C104 C105 C106 120.9(3)
C104 C105 H105 119.6
C106 C105 H105 119.6
C101 C106 C105 117.7(3)
C101 C106 H106 121.1
C105 C106 H106 121.1
N1 C107 C108 121.3(3)
N1 C107 H107 119.3
C108 C107 H107 119.3
C113 C108 C109 120.3(3)
C113 C108 C107 119.0(3)
C109 C108 C107 120.8(3)
O1 C109 C110 118.8(3)
O1 C109 C108 121.1(3)
C110 C109 C108 120.1(3)
C111 C110 C109 118.3(3)
C111 C110 C114 119.8(3)
C109 C110 C114 121.9(3)
C112 C111 C110 120.4(3)
C112 C111 H111 119.8
C110 C111 H111 119.8
F1 C112 C111 118.3(3)
F1 C112 C113 118.9(3)
C111 C112 C113 122.8(3)
C112 C113 C108 118.0(3)
C112 C113 H113 121.0
C108 C113 H113 121.0
C115 C114 C119 118(2)
C15B C114 C19B 120(3)
C115 C114 C110 121(2)
C119 C114 C110 120.2(6)
C15B C114 C110 123(3)
C19B C114 C110 116.1(9)
C117 C116 C115 122(3)
C15B C116 C17B 115(4)
C15B C116 C120 122(4)
C117 C116 C120 116.0(7)
C115 C116 C120 122(2)
C17B C116 C120 122.9(9)
C114 C115 C116 120(4)
C114 C115 H115 119.9
C116 C115 H115 119.9
C116 C117 C118 117.4(9)
C116 C117 H117 121.3
C118 C117 H117 121.3
C117 C118 C119 121.1(10)
C117 C118 H118 119.4
C119 C118 H118 119.4
C114 C119 C118 121.2(9)
C114 C119 H119 119.4
C118 C119 H119 119.4
C116 C15B C114 124(6)
C116 C15B H15B 117.9
C114 C15B H15B 117.9
C18B C17B C116 123.7(16)
C18B C17B H17B 118.1
C116 C17B H17B 118.1
C19B C18B C17B 119.1(18)
C19B C18B H18B 120.5
C17B C18B H18B 120.5
C18B C19B C114 116.7(16)
C18B C19B H19B 121.6
C114 C19B H19B 121.6
O5 C120 C116 109.9(3)
O5 C120 H12A 109.7
C116 C120 H12A 109.7
O5 C120 H12B 109.7
C116 C120 H12B 109.7
H12A C120 H12B 108.2
C206 C201 C202 121.9(3)
C206 C201 S1 119.8(2)
C202 C201 S1 118.3(2)
C201 C202 C203 118.6(3)
C201 C202 H202 120.7
C203 C202 H202 120.7
C202 C203 C204 120.0(2)
C202 C203 N2 117.7(2)
C204 C203 N2 122.3(2)
C205 C204 C203 119.9(3)
C205 C204 H204 120.0
C203 C204 H204 120.0
C206 C205 C204 120.4(3)
C206 C205 H205 119.8
C204 C205 H205 119.8
C201 C206 C205 119.0(3)
C201 C206 H206 120.5
C205 C206 H206 120.5
N2 C207 C208 122.3(3)
N2 C207 H207 118.9
C208 C207 H207 118.9
C213 C208 C209 120.0(2)
C213 C208 C207 118.9(3)
C209 C208 C207 121.1(2)
O2 C209 C210 118.6(3)
O2 C209 C208 121.1(2)
C210 C209 C208 120.3(3)
C211 C210 C209 118.3(3)
C211 C210 C214 121.2(2)
C209 C210 C214 120.5(3)
C212 C211 C210 120.6(3)
C212 C211 H211 119.7
C210 C211 H211 119.7
F2 C212 C213 119.4(3)
F2 C212 C211 118.5(2)
C213 C212 C211 122.1(3)
C212 C213 C208 118.7(3)
C212 C213 H213 120.6
C208 C213 H213 120.6
C215 C214 C219 118.7(3)
C215 C214 C210 120.9(3)
C219 C214 C210 120.4(3)
C216 C215 C214 121.4(3)
C216 C215 H215 119.3
C214 C215 H215 119.3
C215 C216 C217 119.0(3)
C215 C216 C220 119.4(3)
C217 C216 C220 121.6(3)
C218 C217 C216 120.2(3)
C218 C217 H217 119.9
C216 C217 H217 119.9
C217 C218 C219 120.6(3)
C217 C218 H218 119.7
C219 C218 H218 119.7
C218 C219 C214 120.1(3)
C218 C219 H219 119.9
C214 C219 H219 119.9
O5 C220 C216 109.3(3)
O5 C220 H22A 109.8
C216 C220 H22A 109.8
O5 C220 H22B 109.8
C216 C220 H22B 109.8
H22A C220 H22B 108.3
C302 C301 C306 121.8(3)
C302 C301 S2 118.2(2)
C306 C301 S2 120.0(2)
C303 C302 C301 118.8(3)
C303 C302 H302 120.6
C301 C302 H302 120.6
C302 C303 C304 119.9(3)
C302 C303 N3 117.8(2)
C304 C303 N3 122.3(2)
C305 C304 C303 120.1(3)
C305 C304 H304 120.0
C303 C304 H304 120.0
C304 C305 C306 120.6(3)
C304 C305 H305 119.7
C306 C305 H305 119.7
C305 C306 C301 118.6(3)
C305 C306 H306 120.7
C301 C306 H306 120.7
N3 C307 C308 122.4(3)
N3 C307 H307 118.8
C308 C307 H307 118.8
C313 C308 C309 120.2(3)
C313 C308 C307 118.6(3)
C309 C308 C307 121.2(2)
O3 C309 C310 119.4(3)
O3 C309 C308 120.6(2)
C310 C309 C308 120.0(2)
C311 C310 C309 118.2(3)
C311 C310 C314 120.6(3)
C309 C310 C314 121.2(2)
C312 C311 C310 121.0(3)
C312 C311 H311 119.5
C310 C311 H311 119.5
F3 C312 C313 119.1(3)
F3 C312 C311 118.4(3)
C313 C312 C311 122.5(3)
C312 C313 C308 118.2(3)
C312 C313 H313 120.9
C308 C313 H313 120.9
C319 C314 C315 118.9(3)
C319 C314 C310 120.0(3)
C315 C314 C310 121.0(3)
C316 C315 C314 120.9(3)
C316 C315 H315 119.6
C314 C315 H315 119.6
C315 C316 C317 119.5(3)
C315 C316 C320 119.7(3)
C317 C316 C320 120.9(3)
C318 C317 C316 120.5(3)
C318 C317 H317 119.8
C316 C317 H317 119.8
C317 C318 C319 119.9(3)
C317 C318 H318 120.0
C319 C318 H318 120.0
C318 C319 C314 120.4(3)
C318 C319 H319 119.8
C314 C319 H319 119.8
O8 C320 C316 109.8(3)
O8 C320 H32A 109.7
C316 C320 H32A 109.7
O8 C320 H32B 109.7
C316 C320 H32B 109.7
H32A C320 H32B 108.2
C402 C401 C406 122.5(2)
C402 C401 S2 118.1(2)
C406 C401 S2 119.4(2)
C401 C402 C403 118.8(2)
C401 C402 H402 120.6
C403 C402 H402 120.6
C402 C403 C404 119.5(2)
C402 C403 N4 116.2(2)
C404 C403 N4 124.3(2)
C405 C404 C403 120.5(2)
C405 C404 H404 119.8
C403 C404 H404 119.8
C404 C405 C406 120.7(2)
C404 C405 H405 119.6
C406 C405 H405 119.6
C401 C406 C405 117.9(2)
C401 C406 H406 121.1
C405 C406 H406 121.1
N4 C407 C408 121.9(3)
N4 C407 H407 119.0
C408 C407 H407 119.0
C413 C408 C409 120.4(3)
C413 C408 C407 117.9(3)
C409 C408 C407 121.7(3)
O4 C409 C410 118.2(3)
O4 C409 C408 121.5(2)
C410 C409 C408 120.3(3)
C411 C410 C409 117.9(3)
C411 C410 C414 119.3(2)
C409 C410 C414 122.8(2)
C412 C411 C410 120.6(3)
C412 C411 H411 119.7
C410 C411 H411 119.7
F4 C412 C413 119.1(3)
F4 C412 C411 118.5(3)
C413 C412 C411 122.4(3)
C412 C413 C408 118.4(3)
C412 C413 H413 120.8
C408 C413 H413 120.8
C419 C414 C415 118.3(3)
C419 C414 C410 118.9(3)
C415 C414 C410 122.7(3)
C416 C415 C414 120.9(3)
C416 C415 H415 119.5
C414 C415 H415 119.5
C415 C416 C417 118.9(3)
C415 C416 C420 120.9(3)
C417 C416 C420 120.1(3)
C418 C417 C416 120.6(3)
C418 C417 H417 119.7
C416 C417 H417 119.7
C417 C418 C419 119.8(3)
C417 C418 H418 120.1
C419 C418 H418 120.1
C414 C419 C418 121.3(3)
C414 C419 H419 119.3
C418 C419 H419 119.3
O8 C420 C416 110.3(3)
O8 C420 H42A 109.6
C416 C420 H42A 109.6
O8 C420 H42B 109.6
C416 C420 H42B 109.6
H42A C420 H42B 108.1

loop_
_geom_bond_atom_site_label_1
_geom_bond_atom_site_label_2
_geom_bond_distance
C1S Cl2 1.751(4)
C1S Cl1 1.762(4)
C1S Cl3 1.768(7)
C1S H1S 1.0000
C1T Cl2T 1.756(13)
C1T Cl1T 1.763(10)
C1T Cl3T 1.77(2)
C1T H1T 1.0000
C2S Cl6 1.740(5)
C2S Cl4 1.750(5)
C2S Cl5 1.769(6)
C2S H2S 1.0000
C2T Cl5T 1.75(3)
C2T Cl6T 1.78(3)
C2T Cl4T 1.833(15)
C2T H2T 1.0000
C1P C2P 1.5397(11)
C2P C3P 1.5399(10)
C3P C4P 1.5403(10)
C4P C5P 1.5399(10)
C1B C2B 1.3998(10)
C1B C6B 1.3999(10)
C2B C3B 1.3999(10)
C3B C4B 1.3999(10)
C4B C5B 1.3999(10)
C5B C6B 1.3999(10)
C3S Cl9 1.7669(10)
C3S Cl7 1.7669(10)
C3S Cl8 1.7669(10)
S1 O6 1.440(2)
S1 O7 1.441(2)
S1 C201 1.766(3)
S1 C101 1.769(3)
S2 O9 1.439(2)
S2 O10 1.440(2)
S2 C301 1.763(3)
S2 C401 1.764(3)
F1 C112 1.360(3)
F2 C212 1.361(3)
F3 C312 1.363(3)
F4 C412 1.356(3)
O1 C109 1.343(3)
O1 H1X 0.822(19)
O2 C209 1.350(3)
O2 H2X 0.830(18)
O3 C309 1.349(3)
O3 H3X 0.826(18)
O4 C409 1.348(3)
O4 H4X 0.832(19)
O5 C220 1.425(4)
O5 C120 1.426(5)
O8 C420 1.424(4)
O8 C320 1.428(4)
N1 C107 1.289(4)
N1 C103 1.410(4)
N2 C207 1.287(3)
N2 C203 1.418(3)
N3 C307 1.285(3)
N3 C303 1.408(4)
N4 C407 1.291(4)
N4 C403 1.417(3)
C101 C106 1.391(4)
C101 C102 1.393(4)
C102 C103 1.391(4)
C102 H102 0.9500
C103 C104 1.398(4)
C104 C105 1.386(4)
C104 H104 0.9500
C105 C106 1.393(4)
C105 H105 0.9500
C106 H106 0.9500
C107 C108 1.460(4)
C107 H107 0.9500
C108 C113 1.397(4)
C108 C109 1.416(4)
C109 C110 1.408(4)
C110 C111 1.394(4)
C110 C114 1.487(5)
C111 C112 1.373(5)
C111 H111 0.9500
C112 C113 1.377(4)
C113 H113 0.9500
C114 C115 1.39(6)
C114 C119 1.396(8)
C114 C15B 1.41(9)
C114 C19B 1.410(13)
C116 C15B 1.34(8)
C116 C117 1.386(9)
C116 C115 1.41(5)
C116 C17B 1.412(13)
C116 C120 1.508(5)
C115 H115 0.9500
C117 C118 1.393(10)
C117 H117 0.9500
C118 C119 1.398(9)
C118 H118 0.9500
C119 H119 0.9500
C15B H15B 0.9500
C17B C18B 1.407(13)
C17B H17B 0.9500
C18B C19B 1.406(13)
C18B H18B 0.9500
C19B H19B 0.9500
C120 H12A 0.9900
C120 H12B 0.9900
C201 C206 1.384(4)
C201 C202 1.389(4)
C202 C203 1.394(4)
C202 H202 0.9500
C203 C204 1.397(4)
C204 C205 1.392(4)
C204 H204 0.9500
C205 C206 1.385(4)
C205 H205 0.9500
C206 H206 0.9500
C207 C208 1.447(4)
C207 H207 0.9500
C208 C213 1.397(4)
C208 C209 1.413(4)
C209 C210 1.408(4)
C210 C211 1.390(4)
C210 C214 1.477(4)
C211 C212 1.385(4)
C211 H211 0.9500
C212 C213 1.371(4)
C213 H213 0.9500
C214 C215 1.393(4)
C214 C219 1.400(4)
C215 C216 1.386(4)
C215 H215 0.9500
C216 C217 1.405(5)
C216 C220 1.507(5)
C217 C218 1.375(5)
C217 H217 0.9500
C218 C219 1.392(5)
C218 H218 0.9500
C219 H219 0.9500
C220 H22A 0.9900
C220 H22B 0.9900
C301 C302 1.390(4)
C301 C306 1.392(4)
C302 C303 1.389(4)
C302 H302 0.9500
C303 C304 1.401(4)
C304 C305 1.386(4)
C304 H304 0.9500
C305 C306 1.386(4)
C305 H305 0.9500
C306 H306 0.9500
C307 C308 1.448(4)
C307 H307 0.9500
C308 C313 1.403(4)
C308 C309 1.419(4)
C309 C310 1.405(4)
C310 C311 1.392(4)
C310 C314 1.485(4)
C311 C312 1.376(4)
C311 H311 0.9500
C312 C313 1.369(4)
C313 H313 0.9500
C314 C319 1.398(4)
C314 C315 1.401(4)
C315 C316 1.384(4)
C315 H315 0.9500
C316 C317 1.394(5)
C316 C320 1.500(4)
C317 C318 1.389(5)
C317 H317 0.9500
C318 C319 1.390(5)
C318 H318 0.9500
C319 H319 0.9500
C320 H32A 0.9900
C320 H32B 0.9900
C401 C402 1.390(4)
C401 C406 1.393(4)
C402 C403 1.394(4)
C402 H402 0.9500
C403 C404 1.403(4)
C404 C405 1.387(4)
C404 H404 0.9500
C405 C406 1.395(4)
C405 H405 0.9500
C406 H406 0.9500
C407 C408 1.450(4)
C407 H407 0.9500
C408 C413 1.400(4)
C408 C409 1.410(4)
C409 C410 1.409(4)
C410 C411 1.401(4)
C410 C414 1.490(4)
C411 C412 1.381(4)
C411 H411 0.9500
C412 C413 1.370(4)
C413 H413 0.9500
C414 C419 1.384(4)
C414 C415 1.403(4)
C415 C416 1.398(4)
C415 H415 0.9500
C416 C417 1.398(5)
C416 C420 1.500(4)
C417 C418 1.377(5)
C417 H417 0.9500
C418 C419 1.392(4)
C418 H418 0.9500
C419 H419 0.9500
C420 H42A 0.9900
C420 H42B 0.9900

loop_
_geom_hbond_atom_site_label_D
_geom_hbond_atom_site_label_H
_geom_hbond_atom_site_label_A
_geom_hbond_distance_DH
_geom_hbond_distance_HA
_geom_hbond_distance_DA
_geom_hbond_angle_DHA
O1 H1X N1 0.822(19) 1.80(2) 2.576(3) 157(4)
O2 H2X N2 0.830(18) 1.88(3) 2.593(3) 144(3)
O3 H3X N3 0.826(18) 1.85(2) 2.593(3) 148(3)
O4 H4X N4 0.832(19) 1.87(3) 2.615(3) 149(4)
